data_4125529
loop_
_publ_author_name
'Georgiou, Irene'
'Kervyn, Simon'
'Rossignon, Alexandre'
'De Leo, Federica'
'Wouters, Johan'
'Bruylants, Gilles'
'Bonifazi, Davide'

_publ_section_title
;
 Versatile Self-Adapting Boronic Acids for H-Bond Recognition: From
 Discrete to Polymeric Supramolecules.
;
_journal_issue 7
_journal_name_full 'Journal of the American Chemical Society'
_journal_page_first 2710
_journal_page_last 2727
_journal_paper_doi 10.1021/jacs.6b11362
_journal_volume 139
_journal_year 2017
_chemical_formula_moiety 'C6 H5 B F2 O2, C8 H6 N2'
_chemical_formula_sum 'C14 H11 B F2 N2 O2'
_chemical_formula_weight 288.06
_chemical_name_systematic
;
 ?
;
_space_group_IT_number 14
_symmetry_cell_setting monoclinic
_symmetry_space_group_name_Hall '-P 2ybc'
_symmetry_space_group_name_H-M 'P 1 21/c 1'
_atom_sites_solution_hydrogens geom
_atom_sites_solution_primary direct
_atom_sites_solution_secondary difmap
_audit_creation_method SHELXL-97
_cell_angle_alpha 90.00
_cell_angle_beta 117.015(4)
_cell_angle_gamma 90.00
_cell_formula_units_Z 4
_cell_length_a 6.7753(3)
_cell_length_b 24.5789(11)
_cell_length_c 9.4800(6)
_cell_measurement_reflns_used 2675
_cell_measurement_temperature 293(2)
_cell_measurement_theta_max 29.2651
_cell_measurement_theta_min 3.3087
_cell_volume 1406.44(14)
_computing_cell_refinement
;
CrysAlisPro, Oxford Diffraction Ltd.,
Version 1.171.34.44 (release 25-10-2010 CrysAlis171 .NET)
(compiled Oct 25 2010,18:11:34)
;
_computing_data_collection
;
CrysAlisPro, Oxford Diffraction Ltd.,
Version 1.171.34.44 (release 25-10-2010 CrysAlis171 .NET)
(compiled Oct 25 2010,18:11:34)
;
_computing_data_reduction
;
CrysAlisPro, Oxford Diffraction Ltd.,
Version 1.171.34.44 (release 25-10-2010 CrysAlis171 .NET)
(compiled Oct 25 2010,18:11:34)
;
_computing_structure_refinement 'SHELXL-97 (Sheldrick, 1997)'
_computing_structure_solution Shelxs86
_diffrn_ambient_temperature 293(2)
_diffrn_detector_area_resol_mean 10.3712
_diffrn_measured_fraction_theta_full 0.998
_diffrn_measured_fraction_theta_max 0.998
_diffrn_measurement_device_type 'Xcalibur, Ruby, Gemini ultra'
_diffrn_measurement_method '\w scans'
_diffrn_radiation_monochromator graphite
_diffrn_radiation_source 'fine-focus sealed tube'
_diffrn_radiation_type MoK\a
_diffrn_radiation_wavelength 0.71073
_diffrn_reflns_av_R_equivalents 0.0209
_diffrn_reflns_av_sigmaI/netI 0.0241
_diffrn_reflns_limit_h_max 8
_diffrn_reflns_limit_h_min -7
_diffrn_reflns_limit_k_max 25
_diffrn_reflns_limit_k_min -29
_diffrn_reflns_limit_l_max 11
_diffrn_reflns_limit_l_min -9
_diffrn_reflns_number 7142
_diffrn_reflns_theta_full 25.00
_diffrn_reflns_theta_max 25.02
_diffrn_reflns_theta_min 3.32
_exptl_absorpt_coefficient_mu 0.109
_exptl_absorpt_correction_T_max 0.9914
_exptl_absorpt_correction_T_min 0.9786
_exptl_absorpt_correction_type multi-scan
_exptl_absorpt_process_details
;
CrysAlisPro, Oxford Diffraction Ltd.,
Version 1.171.34.44 (release 25-10-2010 CrysAlis171 .NET)
(compiled Oct 25 2010,18:11:34)
Empirical absorption correction using spherical harmonics,
 implemented in SCALE3 ABSPACK scaling algorithm.
;
_exptl_crystal_colour colorless
_exptl_crystal_density_diffrn 1.360
_exptl_crystal_density_method 'not measured'
_exptl_crystal_description prism
_exptl_crystal_F_000 592
_exptl_crystal_size_max 0.20
_exptl_crystal_size_mid 0.20
_exptl_crystal_size_min 0.08
_refine_diff_density_max 0.100
_refine_diff_density_min -0.204
_refine_diff_density_rms 0.035
_refine_ls_extinction_method none
_refine_ls_goodness_of_fit_ref 1.052
_refine_ls_hydrogen_treatment mixed
_refine_ls_matrix_type full
_refine_ls_number_parameters 198
_refine_ls_number_reflns 2482
_refine_ls_number_restraints 0
_refine_ls_restrained_S_all 1.052
_refine_ls_R_factor_all 0.0639
_refine_ls_R_factor_gt 0.0455
_refine_ls_shift/su_max 0.001
_refine_ls_shift/su_mean 0.000
_refine_ls_structure_factor_coef Fsqd
_refine_ls_weighting_details 'calc w=1/[\s^2^(Fo^2^)+(0.0558P)^2^+0.1438P] where P=(Fo^2^+2Fc^2^)/3'
_refine_ls_weighting_scheme calc
_refine_ls_wR_factor_gt 0.1106
_refine_ls_wR_factor_ref 0.1221
_reflns_number_gt 1835
_reflns_number_total 2482
_reflns_threshold_expression >2sigma(I)
_cod_data_source_file ja6b11362_si_003.cif
_cod_data_source_block bn_bfv-co-2f
_cod_depositor_comments 'Adding full bibliography for 4125513--4125529.cif.'
_cod_original_cell_volume 1406.44(13)
_cod_original_sg_symbol_H-M 'P 21/c'
_cod_database_code 4125529

loop_
_symmetry_equiv_pos_as_xyz
'x, y, z'
'-x, y+1/2, -z+1/2'
'-x, -y, -z'
'x, -y-1/2, z-1/2'

loop_
_atom_site_label
_atom_site_type_symbol
_atom_site_fract_x
_atom_site_fract_y
_atom_site_fract_z
_atom_site_U_iso_or_equiv
_atom_site_adp_type
_atom_site_occupancy
_atom_site_symmetry_multiplicity
_atom_site_calc_flag
_atom_site_refinement_flags
O1 O 0.3862(3) 0.87262(6) 0.68123(16) 0.0803(5) Uani 1 1 d .
O2 O 0.5463(2) 0.93547(5) 0.89400(15) 0.0739(4) Uani 1 1 d .
B1 B 0.4993(3) 0.88528(8) 0.8344(2) 0.0545(5) Uani 1 1 d .
C1 C 0.5847(3) 0.83659(7) 0.9571(2) 0.0589(5) Uani 1 1 d .
C2 C 0.4480(4) 0.80019(9) 0.9791(3) 0.0776(6) Uani 1 1 d .
C3 C 0.5175(6) 0.75744(9) 1.0866(3) 0.0988(8) Uani 1 1 d .
H3 H 0.4168 0.7338 1.0959 0.119 Uiso 1 1 calc R
C4 C 0.7418(7) 0.75160(11) 1.1785(3) 0.1075(10) Uani 1 1 d .
H4 H 0.7943 0.7236 1.2524 0.129 Uiso 1 1 calc R
C5 C 0.8891(5) 0.78603(11) 1.1635(3) 0.0974(8) Uani 1 1 d .
H5 H 1.0409 0.7818 1.2255 0.117 Uiso 1 1 calc R
C6 C 0.8065(4) 0.82669(8) 1.0549(2) 0.0718(6) Uani 1 1 d .
F1 F 0.2259(3) 0.80768(6) 0.88855(18) 0.1121(5) Uani 1 1 d .
F2 F 0.9558(2) 0.86040(6) 1.03994(16) 0.0985(5) Uani 1 1 d .
N1 N 0.5968(2) 0.97825(6) 0.31990(17) 0.0558(4) Uani 1 1 d .
N2 N 0.7717(2) 1.03837(6) 0.52411(16) 0.0568(4) Uani 1 1 d .
C7 C 0.5520(4) 0.92809(8) 0.2682(2) 0.0715(5) Uani 1 1 d .
H7 H 0.4619 0.9227 0.1606 0.086 Uiso 1 1 calc R
C8 C 0.6314(4) 0.88238(9) 0.3650(3) 0.0871(7) Uani 1 1 d .
H8 H 0.5948 0.8476 0.3224 0.105 Uiso 1 1 calc R
C9 C 0.7620(4) 0.88945(9) 0.5212(3) 0.0831(7) Uani 1 1 d .
H9 H 0.8165 0.8594 0.5874 0.100 Uiso 1 1 calc R
C10 C 0.8154(3) 0.94199(8) 0.5835(2) 0.0614(5) Uani 1 1 d .
C11 C 0.9519(3) 0.95469(12) 0.7440(3) 0.0808(7) Uani 1 1 d .
H11 H 1.0116 0.9270 0.8185 0.097 Uiso 1 1 calc R
C12 C 0.9954(3) 1.00713(12) 0.7887(2) 0.0826(7) Uani 1 1 d .
H12 H 1.0866 1.0161 0.8939 0.099 Uiso 1 1 calc R
C13 C 0.9013(3) 1.04751(9) 0.6749(2) 0.0702(6) Uani 1 1 d .
H13 H 0.9323 1.0835 0.7077 0.084 Uiso 1 1 calc R
C14 C 0.7282(3) 0.98555(7) 0.47708(19) 0.0504(4) Uani 1 1 d .
H2A H 0.502(4) 0.9626(10) 0.823(3) 0.093(7) Uiso 1 1 d .
H1A H 0.336(4) 0.9006(10) 0.620(3) 0.088(7) Uiso 1 1 d .

loop_
_atom_site_aniso_label
_atom_site_aniso_U_11
_atom_site_aniso_U_22
_atom_site_aniso_U_33
_atom_site_aniso_U_23
_atom_site_aniso_U_13
_atom_site_aniso_U_12
O1 0.1205(13) 0.0518(9) 0.0548(8) -0.0001(7) 0.0278(8) 0.0041(8)
O2 0.0994(11) 0.0477(8) 0.0549(8) 0.0038(6) 0.0178(7) 0.0015(7)
B1 0.0623(12) 0.0487(13) 0.0535(12) -0.0019(9) 0.0271(10) 0.0014(10)
C1 0.0831(13) 0.0422(10) 0.0544(10) -0.0019(8) 0.0338(10) 0.0044(9)
C2 0.1016(17) 0.0566(13) 0.0749(13) -0.0062(10) 0.0405(13) -0.0100(12)
C3 0.170(3) 0.0485(13) 0.1013(18) 0.0008(13) 0.082(2) -0.0145(16)
C4 0.176(3) 0.0615(16) 0.0892(17) 0.0215(13) 0.064(2) 0.0364(19)
C5 0.126(2) 0.0776(17) 0.0845(16) 0.0215(13) 0.0441(15) 0.0391(16)
C6 0.0939(15) 0.0562(13) 0.0686(12) 0.0075(10) 0.0398(12) 0.0161(11)
F1 0.1059(11) 0.1021(11) 0.1223(11) 0.0024(9) 0.0466(9) -0.0334(9)
F2 0.0817(8) 0.1071(11) 0.1045(10) 0.0215(8) 0.0403(7) 0.0155(8)
N1 0.0620(9) 0.0525(10) 0.0579(9) 0.0006(7) 0.0316(7) 0.0019(7)
N2 0.0577(9) 0.0613(10) 0.0564(9) -0.0014(7) 0.0303(7) -0.0039(7)
C7 0.0863(14) 0.0619(14) 0.0741(13) -0.0076(11) 0.0433(11) -0.0029(11)
C8 0.1167(19) 0.0521(13) 0.114(2) -0.0034(13) 0.0710(17) -0.0011(12)
C9 0.0993(17) 0.0631(15) 0.1059(19) 0.0282(13) 0.0633(15) 0.0167(12)
C10 0.0594(11) 0.0665(13) 0.0695(12) 0.0196(9) 0.0390(10) 0.0108(9)
C11 0.0655(13) 0.110(2) 0.0702(14) 0.0338(13) 0.0339(11) 0.0139(13)
C12 0.0643(13) 0.124(2) 0.0556(12) 0.0074(13) 0.0238(10) -0.0059(14)
C13 0.0658(12) 0.0881(15) 0.0605(12) -0.0087(10) 0.0319(10) -0.0135(11)
C14 0.0478(9) 0.0572(12) 0.0558(10) 0.0064(8) 0.0319(8) 0.0032(8)

loop_
_atom_type_symbol
_atom_type_description
_atom_type_scat_dispersion_real
_atom_type_scat_dispersion_imag
_atom_type_scat_source
C C 0.0033 0.0016 'International Tables Vol C Tables 4.2.6.8 and 6.1.1.4'
H H 0.0000 0.0000 'International Tables Vol C Tables 4.2.6.8 and 6.1.1.4'
N N 0.0061 0.0033 'International Tables Vol C Tables 4.2.6.8 and 6.1.1.4'
O O 0.0106 0.0060 'International Tables Vol C Tables 4.2.6.8 and 6.1.1.4'
B B 0.0013 0.0007 'International Tables Vol C Tables 4.2.6.8 and 6.1.1.4'
F F 0.0171 0.0103 'International Tables Vol C Tables 4.2.6.8 and 6.1.1.4'

loop_
_geom_angle_atom_site_label_1
_geom_angle_atom_site_label_2
_geom_angle_atom_site_label_3
_geom_angle
B1 O1 H1A 113.7(15)
B1 O2 H2A 115.7(14)
O2 B1 O1 125.83(18)
O2 B1 C1 116.74(16)
O1 B1 C1 117.43(17)
C2 C1 C6 112.78(19)
C2 C1 B1 123.94(19)
C6 C1 B1 123.29(18)
F1 C2 C1 116.42(19)
F1 C2 C3 118.3(2)
C1 C2 C3 125.3(3)
C4 C3 C2 117.0(3)
C4 C3 H3 121.5
C2 C3 H3 121.5
C5 C4 C3 121.3(2)
C5 C4 H4 119.3
C3 C4 H4 119.3
C6 C5 C4 117.8(3)
C6 C5 H5 121.1
C4 C5 H5 121.1
C5 C6 F2 117.1(2)
C5 C6 C1 125.8(2)
F2 C6 C1 117.04(17)
C7 N1 C14 117.42(16)
C13 N2 C14 117.26(16)
N1 C7 C8 123.9(2)
N1 C7 H7 118.1
C8 C7 H7 118.1
C9 C8 C7 118.9(2)
C9 C8 H8 120.5
C7 C8 H8 120.5
C8 C9 C10 119.9(2)
C8 C9 H9 120.1
C10 C9 H9 120.1
C9 C10 C14 117.19(18)
C9 C10 C11 125.3(2)
C14 C10 C11 117.5(2)
C12 C11 C10 119.6(2)
C12 C11 H11 120.2
C10 C11 H11 120.2
C11 C12 C13 118.8(2)
C11 C12 H12 120.6
C13 C12 H12 120.6
N2 C13 C12 124.6(2)
N2 C13 H13 117.7
C12 C13 H13 117.7
N1 C14 N2 115.00(15)
N1 C14 C10 122.72(17)
N2 C14 C10 122.28(16)

loop_
_geom_bond_atom_site_label_1
_geom_bond_atom_site_label_2
_geom_bond_distance
O1 B1 1.334(2)
O1 H1A 0.86(2)
O2 B1 1.334(2)
O2 H2A 0.90(2)
B1 C1 1.584(3)
C1 C2 1.370(3)
C1 C6 1.382(3)
C2 F1 1.364(3)
C2 C3 1.388(3)
C3 C4 1.373(4)
C3 H3 0.9300
C4 C5 1.365(4)
C4 H4 0.9300
C5 C6 1.359(3)
C5 H5 0.9300
C6 F2 1.364(2)
N1 C7 1.310(2)
N1 C14 1.356(2)
N2 C13 1.313(2)
N2 C14 1.361(2)
C7 C8 1.395(3)
C7 H7 0.9300
C8 C9 1.348(3)
C8 H8 0.9300
C9 C10 1.398(3)
C9 H9 0.9300
C10 C14 1.404(2)
C10 C11 1.410(3)
C11 C12 1.347(3)
C11 H11 0.9300
C12 C13 1.390(3)
C12 H12 0.9300
C13 H13 0.9300

loop_
_geom_torsion_atom_site_label_1
_geom_torsion_atom_site_label_2
_geom_torsion_atom_site_label_3
_geom_torsion_atom_site_label_4
_geom_torsion
O2 B1 C1 C2 116.9(2)
O1 B1 C1 C2 -62.7(2)
O2 B1 C1 C6 -62.4(2)
O1 B1 C1 C6 118.0(2)
C6 C1 C2 F1 179.03(17)
B1 C1 C2 F1 -0.4(3)
C6 C1 C2 C3 0.0(3)
B1 C1 C2 C3 -179.39(19)
F1 C2 C3 C4 -178.6(2)
C1 C2 C3 C4 0.4(3)
C2 C3 C4 C5 -0.6(4)
C3 C4 C5 C6 0.4(4)
C4 C5 C6 F2 -179.2(2)
C4 C5 C6 C1 0.0(3)
C2 C1 C6 C5 -0.2(3)
B1 C1 C6 C5 179.19(19)
C2 C1 C6 F2 179.04(17)
B1 C1 C6 F2 -1.5(3)
C14 N1 C7 C8 0.0(3)
N1 C7 C8 C9 0.0(3)
C7 C8 C9 C10 0.0(3)
C8 C9 C10 C14 -0.1(3)
C8 C9 C10 C11 -179.3(2)
C9 C10 C11 C12 178.39(19)
C14 C10 C11 C12 -0.7(3)
C10 C11 C12 C13 0.8(3)
C14 N2 C13 C12 -0.3(3)
C11 C12 C13 N2 -0.3(3)
C7 N1 C14 N2 179.20(14)
C7 N1 C14 C10 -0.1(2)
C13 N2 C14 N1 -178.90(14)
C13 N2 C14 C10 0.4(2)
C9 C10 C14 N1 0.1(2)
C11 C10 C14 N1 179.35(15)
C9 C10 C14 N2 -179.07(16)
C11 C10 C14 N2 0.1(2)
